data_7720543
loop_
_publ_author_name
'Xu, Zeyu'
'Jiang, Xiu'e'
'Wang, Ruihui'
'Fan, Mingren'
'Wang, Yi'
'Zhang, Qinghua'

_publ_section_title
;
 Facile and low-cost construction of laser-ignitable energetic materials.
;
_journal_issue 3
_journal_name_full 'Dalton transactions (Cambridge, England : 2003)'
_journal_page_first 1436
_journal_page_last 1444
_journal_paper_doi 10.1039/d5dt02640g
_journal_volume 55
_journal_year 2026
_chemical_formula_moiety '2(Cl O4), C4 H12 N2, 2(H2 O)'
_chemical_formula_sum 'C4 H16 Cl2 N2 O10'
_chemical_formula_weight 323.09
_space_group_crystal_system monoclinic
_space_group_IT_number 14
_space_group_name_Hall '-P 2yn'
_space_group_name_H-M_alt 'P 1 21/n 1'
_atom_sites_solution_hydrogens mixed
_atom_sites_solution_primary dual
_audit_creation_date 2025-12-01
_audit_creation_method
;
Olex2 1.3
(compiled 2020.11.12 svn.r5f609507 for OlexSys, GUI svn.r6226)
;
_audit_update_record
;
2025-12-01 deposited with the CCDC.	2025-12-15 downloaded from the CCDC.
;
_cell_angle_alpha 90
_cell_angle_beta 96.000(2)
_cell_angle_gamma 90
_cell_formula_units_Z 2
_cell_length_a 7.1870(5)
_cell_length_b 6.4760(4)
_cell_length_c 13.3062(10)
_cell_measurement_reflns_used 1970
_cell_measurement_temperature 170.15
_cell_measurement_theta_max 24.41
_cell_measurement_theta_min 3.09
_cell_volume 615.92(7)
_computing_cell_refinement 'SAINT V8.41 (?, 2016)'
_computing_data_collection 'Bruker SMART APEX II diffractometer'
_computing_data_reduction 'SAINT V8.41 (?, 2016)'
_computing_molecular_graphics 'Olex2 1.3 (Dolomanov et al., 2009)'
_computing_publication_material 'Olex2 1.3 (Dolomanov et al., 2009)'
_computing_structure_refinement 'SHELXL 2018/3 (Sheldrick, 2015)'
_computing_structure_solution 'SHELXT 2018/2 (Sheldrick, 2018)'
_diffrn_ambient_temperature 170.15
_diffrn_measured_fraction_theta_full 0.976
_diffrn_measured_fraction_theta_max 0.976
_diffrn_measurement_device_type 'Bruker APEX-II CCD'
_diffrn_measurement_method '\f and \w scans'
_diffrn_radiation_monochromator graphite
_diffrn_radiation_type MoK\a
_diffrn_radiation_wavelength 0.71073
_diffrn_reflns_av_R_equivalents 0.0612
_diffrn_reflns_av_unetI/netI 0.0496
_diffrn_reflns_Laue_measured_fraction_full 0.976
_diffrn_reflns_Laue_measured_fraction_max 0.976
_diffrn_reflns_limit_h_max 8
_diffrn_reflns_limit_h_min -8
_diffrn_reflns_limit_k_max 7
_diffrn_reflns_limit_k_min -7
_diffrn_reflns_limit_l_max 15
_diffrn_reflns_limit_l_min -15
_diffrn_reflns_number 4361
_diffrn_reflns_point_group_measured_fraction_full 0.976
_diffrn_reflns_point_group_measured_fraction_max 0.976
_diffrn_reflns_theta_full 24.507
_diffrn_reflns_theta_max 24.507
_diffrn_reflns_theta_min 3.079
_diffrn_source_current 1.4
_diffrn_source_power 0.07
_diffrn_source_voltage 50.0
_diffrn_standards_number 0
_exptl_absorpt_coefficient_mu 0.577
_exptl_absorpt_correction_T_max 0.7451
_exptl_absorpt_correction_T_min 0.4824
_exptl_absorpt_correction_type multi-scan
_exptl_absorpt_process_details
;
SADABS-2016/2 (Bruker,2016/2) was used for absorption correction.
wR2(int) was 0.1043 before and 0.0725 after correction.
The Ratio of minimum to maximum transmission is 0.6474.
The \l/2 correction factor is Not present.
;
_exptl_crystal_density_diffrn 1.742
_exptl_crystal_description block
_exptl_crystal_F_000 336
_exptl_crystal_size_max 0.12
_exptl_crystal_size_mid 0.06
_exptl_crystal_size_min 0.04
_refine_diff_density_max 0.346
_refine_diff_density_min -0.452
_refine_diff_density_rms 0.076
_refine_ls_extinction_method none
_refine_ls_goodness_of_fit_ref 1.074
_refine_ls_hydrogen_treatment constr
_refine_ls_matrix_type full
_refine_ls_number_parameters 85
_refine_ls_number_reflns 1012
_refine_ls_number_restraints 0
_refine_ls_restrained_S_all 1.074
_refine_ls_R_factor_all 0.0531
_refine_ls_R_factor_gt 0.0405
_refine_ls_shift/su_max 0.000
_refine_ls_shift/su_mean 0.000
_refine_ls_structure_factor_coef Fsqd
_refine_ls_weighting_details 'w=1/[\s^2^(Fo^2^)+(0.0366P)^2^+0.8094P] where P=(Fo^2^+2Fc^2^)/3'
_refine_ls_weighting_scheme calc
_refine_ls_wR_factor_gt 0.0923
_refine_ls_wR_factor_ref 0.1000
_reflns_Friedel_coverage 0.000
_reflns_number_gt 859
_reflns_number_total 1012
_reflns_threshold_expression 'I > 2\s(I)'
_cod_data_source_file d5dt02640g4.cif
_cod_data_source_block 111
_cod_database_code 7720543
_shelx_shelxl_version_number 2018/3
_shelx_space_group_comment
;
The symmetry employed for this shelxl refinement is uniquely defined
by the following loop, which should always be used as a source of
symmetry information in preference to the above space-group names.
They are only intended as comments.
;
_olex2_refinement_description
;
1. Fixed Uiso
 At 1.2 times of:
  All C(H,H) groups, All N(H,H) groups
 At 1.5 times of:
  All O(H,H) groups
2.a Free rotating group:
 O003(H00G,H00H)
2.b Secondary CH2 refined with riding coordinates:
 N00A(H00A,H00B), C00C(H00C,H00D), C00F(H00E,H00F)
;
_olex2_submission_special_instructions 'No special instructions were received'

loop_
_space_group_symop_operation_xyz
'x, y, z'
'-x+1/2, y+1/2, -z+1/2'
'-x, -y, -z'
'x-1/2, -y-1/2, z-1/2'

loop_
_atom_site_label
_atom_site_type_symbol
_atom_site_fract_x
_atom_site_fract_y
_atom_site_fract_z
_atom_site_U_iso_or_equiv
_atom_site_adp_type
_atom_site_occupancy
_atom_site_site_symmetry_order
_atom_site_calc_flag
_atom_site_refinement_flags_posn
_atom_site_refinement_flags_adp
_atom_site_refinement_flags_occupancy
_atom_site_disorder_assembly
_atom_site_disorder_group
Cl01 Cl 0.55608(9) 0.39574(11) 0.34154(5) 0.0207(3) Uani 1 1 d . . . . .
O004 O 0.6785(3) 0.4728(4) 0.42511(16) 0.0289(6) Uani 1 1 d . . . . .
O007 O 0.6663(3) 0.3326(3) 0.26234(16) 0.0276(5) Uani 1 1 d . . . . .
O00E O 0.4550(3) 0.2206(4) 0.37355(18) 0.0391(6) Uani 1 1 d . . . . .
O00G O 0.4256(3) 0.5524(4) 0.30458(19) 0.0450(7) Uani 1 1 d . . . . .
N00A N 0.5267(3) 0.2961(4) 0.03941(18) 0.0214(6) Uani 1 1 d . . . . .
H00A H 0.550154 0.207482 0.092267 0.026 Uiso 1 1 calc R U . . .
H00B H 0.512651 0.220325 -0.018473 0.026 Uiso 1 1 calc R U . . .
C00C C 0.3500(4) 0.4114(4) 0.0503(2) 0.0211(7) Uani 1 1 d . . . . .
H00C H 0.361778 0.487915 0.115018 0.025 Uiso 1 1 calc R U . . .
H00D H 0.244587 0.313055 0.050708 0.025 Uiso 1 1 calc R U . . .
C00F C 0.6882(4) 0.4397(4) 0.0365(2) 0.0221(7) Uani 1 1 d . . . . .
H00E H 0.803010 0.359688 0.028193 0.027 Uiso 1 1 calc R U . . .
H00F H 0.708441 0.517047 0.100834 0.027 Uiso 1 1 calc R U . . .
O003 O 0.0471(3) 0.4265(3) 0.35444(15) 0.0220(5) Uani 1 1 d G . . . .
H00G H -0.033489 0.388530 0.304514 0.033 Uiso 1 1 d G U . . .
H00H H 0.154462 0.422994 0.329811 0.033 Uiso 1 1 d G U . . .

loop_
_atom_site_aniso_label
_atom_site_aniso_U_11
_atom_site_aniso_U_22
_atom_site_aniso_U_33
_atom_site_aniso_U_23
_atom_site_aniso_U_13
_atom_site_aniso_U_12
Cl01 0.0182(4) 0.0262(4) 0.0178(4) 0.0014(3) 0.0018(3) -0.0011(3)
O004 0.0253(12) 0.0400(13) 0.0204(12) -0.0054(10) -0.0020(10) -0.0050(10)
O007 0.0232(11) 0.0419(13) 0.0191(11) -0.0056(10) 0.0081(10) -0.0017(9)
O00E 0.0352(14) 0.0421(14) 0.0417(14) -0.0008(11) 0.0124(12) -0.0184(11)
O00G 0.0394(14) 0.0552(16) 0.0395(15) 0.0107(12) -0.0006(13) 0.0236(12)
N00A 0.0290(14) 0.0165(12) 0.0185(13) 0.0009(10) 0.0013(11) 0.0016(10)
C00C 0.0234(16) 0.0233(16) 0.0172(16) -0.0007(12) 0.0053(13) 0.0001(12)
C00F 0.0203(15) 0.0231(16) 0.0228(16) 0.0015(12) 0.0019(14) 0.0012(12)
O003 0.0176(11) 0.0281(12) 0.0206(12) -0.0010(9) 0.0029(9) -0.0001(9)

loop_
_atom_type_symbol
_atom_type_description
_atom_type_scat_dispersion_real
_atom_type_scat_dispersion_imag
_atom_type_scat_source
C C 0.0033 0.0016 'International Tables Vol C Tables 4.2.6.8 and 6.1.1.4'
H H 0.0000 0.0000 'International Tables Vol C Tables 4.2.6.8 and 6.1.1.4'
Cl Cl 0.1484 0.1585 'International Tables Vol C Tables 4.2.6.8 and 6.1.1.4'
N N 0.0061 0.0033 'International Tables Vol C Tables 4.2.6.8 and 6.1.1.4'
O O 0.0106 0.0060 'International Tables Vol C Tables 4.2.6.8 and 6.1.1.4'

loop_
_geom_angle_atom_site_label_1
_geom_angle_atom_site_label_2
_geom_angle_atom_site_label_3
_geom_angle
_geom_angle_site_symmetry_1
_geom_angle_site_symmetry_3
_geom_angle_publ_flag
O004 Cl01 O007 109.02(13) . . ?
O004 Cl01 O00E 109.49(14) . . ?
O00E Cl01 O007 109.07(14) . . ?
O00G Cl01 O004 110.26(15) . . ?
O00G Cl01 O007 109.84(14) . . ?
O00G Cl01 O00E 109.13(15) . . ?
H00A N00A H00B 108.0 . . ?
C00C N00A H00A 109.4 . . ?
C00C N00A H00B 109.4 . . ?
C00F N00A H00A 109.4 . . ?
C00F N00A H00B 109.4 . . ?
C00F N00A C00C 111.3(2) . . ?
N00A C00C H00C 109.8 . . ?
N00A C00C H00D 109.8 . . ?
N00A C00C C00F 109.5(2) . 3_665 ?
H00C C00C H00D 108.2 . . ?
C00F C00C H00C 109.8 3_665 . ?
C00F C00C H00D 109.8 3_665 . ?
N00A C00F C00C 109.8(2) . 3_665 ?
N00A C00F H00E 109.7 . . ?
N00A C00F H00F 109.7 . . ?
C00C C00F H00E 109.7 3_665 . ?
C00C C00F H00F 109.7 3_665 . ?
H00E C00F H00F 108.2 . . ?
H00G O003 H00H 104.5 . . ?

loop_
_geom_bond_atom_site_label_1
_geom_bond_atom_site_label_2
_geom_bond_distance
_geom_bond_site_symmetry_2
_geom_bond_publ_flag
Cl01 O004 1.434(2) . ?
Cl01 O007 1.442(2) . ?
Cl01 O00E 1.435(2) . ?
Cl01 O00G 1.433(2) . ?
N00A H00A 0.9100 . ?
N00A H00B 0.9100 . ?
N00A C00C 1.493(4) . ?
N00A C00F 1.491(4) . ?
C00C H00C 0.9900 . ?
C00C H00D 0.9900 . ?
C00C C00F 1.507(4) 3_665 ?
C00F H00E 0.9900 . ?
C00F H00F 0.9900 . ?
O003 H00G 0.8698 . ?
O003 H00H 0.8698 . ?

loop_
_geom_hbond_atom_site_label_D
_geom_hbond_atom_site_label_H
_geom_hbond_atom_site_label_A
_geom_hbond_distance_DH
_geom_hbond_distance_HA
_geom_hbond_distance_DA
_geom_hbond_angle_DHA
_geom_hbond_site_symmetry_A
_geom_hbond_publ_flag
N00A H00A O003 0.91 2.10 2.857(3) 140.1 2_545 yes
N00A H00B O003 0.91 1.98 2.869(3) 166.0 4_665 yes

loop_
_geom_torsion_atom_site_label_1
_geom_torsion_atom_site_label_2
_geom_torsion_atom_site_label_3
_geom_torsion_atom_site_label_4
_geom_torsion
_geom_torsion_site_symmetry_1
_geom_torsion_site_symmetry_2
_geom_torsion_site_symmetry_3
_geom_torsion_site_symmetry_4
_geom_torsion_publ_flag
C00C N00A C00F C00C -58.5(3) . . . 3_665 ?
C00F N00A C00C C00F 58.3(3) . . . 3_665 ?
